data_3500014
loop_
_publ_author_name
'Efremov, V. A.'
'Gutnikov, S. I.'
'Kartashov, A. A.'
'Lazoryak, B.I.'

_publ_section_exptl_prep
; The mixture with a stoichiometric ratio of calcium carbonate and aluminum 
oxide was ground and annealed three times for 24 hours at 1600 \%C. After every
annealing the mixture was ground again.
;
_publ_section_references
;Petricek, V., Dusek, M. & Palatinus L. (2006). Jana2006.
Structure Determination Software Programs.
Institute of Physics, Praha, Czech Republic.

Palatinus L. & Chapuis G. (2007). J. Appl. Cryst. 40, 786-790.

Altomare, A., Burla, M.C., Giacovazzo, C., Guagliardi, A., Moliterni, A.G.G., 
Polidori G., Rizzi R. (2001). J. Appl. Cryst. 34, 392-397.

Larson A.C., Von Dreele R.B. (2004). 
General Structure Analysis System (GSAS) 
Los Alamos National Laboratory Report LAUR, 86-748

Toby B.H. (2001). J. Appl. Cryst. 34, 210-221.

Luterotti L., Bortolotti M.  (2003). IUCr: Compcomm Newsletter 1, 43-50.
;
_publ_section_title
;
 Average grossite crystal structure
;
_journal_name_full 'Personal communication to COD'
_journal_year 2012
_chemical_compound_source synthetic
_chemical_formula_moiety 'Al4 O7, Ca'
_chemical_formula_structural
;
Ca (Al4 O7)
;
_chemical_formula_sum 'Al4 Ca O7'
_chemical_formula_weight 260
_chemical_name_common 'Calcium dialuminate'
_chemical_name_mineral Grossite
_chemical_name_systematic ' tetraaluminium calcium heptaoxide'
_space_group_IT_number 15
_symmetry_cell_setting monoclinic
_symmetry_Int_Tables_number 15
_symmetry_space_group_name_Hall '-C 2yc'
_symmetry_space_group_name_H-M 'C 1 2/c 1'
_audit_creation_method 'Jana2006 Version : 04/07/2012'
_cell_angle_alpha 90
_cell_angle_beta 106.905(6)
_cell_angle_gamma 90
_cell_formula_units_Z 4
_cell_length_a 12.886(6)
_cell_length_b 8.8830(12)
_cell_length_c 5.4423(27)
_cell_measurement_reflns_used 311
_cell_measurement_temperature 295
_cell_measurement_theta_max 100
_cell_measurement_theta_min 10
_cell_special_details
; Cell parameters was refined by full-profile analysis (Jana2006, GSAS,
Moud, Quanto). Pseudo-Voigt function was used as profile function.
Pearson VII function was used in addition (in Quanto only).
Cell parameters determined as the weighted average of 85 calculations 
(17 samples x 5 methods). Grossite mass fraction was used as a weight.
;
_cell_volume 596.0(4)
_computing_cell_refinement 'Jana2006 (Petricek, Dusek & Palatinus, 2006)'
_computing_data_collection 'Huber software'
_computing_data_reduction 'XRUtils (Efremov,private)'
_computing_molecular_graphics 'VESTA 3 ( Momma & Izumi, 2011 )'
_computing_structure_refinement 'Jana2006 (Petricek, Dusek & Palatinus, 2006)'
_computing_structure_solution 'Superflip (Palatinus & Chapuis, 2007)'
_diffrn_ambient_temperature 295
_diffrn_detector 'Image plate'
_diffrn_detector_type Huber
_diffrn_measurement_device 'Guinier powder diffractometer'
_diffrn_radiation_monochromator 'curved Ge 111'
_diffrn_radiation_probe x-ray
_diffrn_radiation_type 'Cu K\a~1~'
_diffrn_radiation_wavelength 1.540598
_diffrn_source 'sealed x-ray tube'
_diffrn_source_target Cu
_exptl_absorpt_coefficient_mu 14.972
_exptl_crystal_density_diffrn 2.898
_exptl_crystal_F_000 512
_pd_char_colour colourless
_pd_meas_2theta_range_inc 0.01
_pd_meas_2theta_range_max 100.000
_pd_meas_2theta_range_min 3.500
_pd_meas_number_of_points 9651
_pd_meas_scan_method fixed
_pd_meas_special_details
; Sum of 3 measurements 20 min each (total 60 min),
Number of measurement points 20001. Step size (2-Theta) 0.005
;
_pd_proc_2theta_range_inc 0.01
_pd_proc_2theta_range_max 100
_pd_proc_2theta_range_min 9.47
_pd_proc_info_data_reduction
; A number of intensities 
values was reduced by using triangular smooth. The principle of this method is 
the averaging of the experimental intensities, that separated by "doubling"
step-size away from each other by Ij =( I2j-1 + 2*I2j + I2j+1)/4). x-ray
camera geometric factor (G=cos(2*theta-beta)), beta = 45) was added.
;
_pd_proc_ls_special_details
;Atom sites was calculated as an average of 
jana2006 (RF% = 3.32, Rw% = 3.45, GOF = 1.05, Rp% = 2.57, Rwp% = 3.37) and 
GSAS (RF% = 4.58, Rw% = 5.97, GOF = 1, Rp% = 2.52, Rwp% = 3.25) data. 
;
_pd_spec_mount_mode transmission
_pd_spec_shape flat_sheet
_pd_spec_size_thick 0.05
_refine_special_details
;background approximation: 12 Legendre polynomials (jana2006),
shifted Chebyshev function of 1st kind with 12 terms. (GSAS)
;
_cod_data_source_file Grossite_Mean.cif
_cod_data_source_block global
_cod_original_sg_symbol_H-M 'C 2/c'
_cod_database_code 3500014

loop_
_symmetry_equiv_pos_site_id
_symmetry_equiv_pos_as_xyz
1 x,y,z
2 -x,y,-z+1/2
3 -x,-y,-z
4 x,-y,z+1/2
5 x+1/2,y+1/2,z
6 -x+1/2,y+1/2,-z+1/2
7 -x+1/2,-y+1/2,-z
8 x+1/2,-y+1/2,z+1/2

loop_
_atom_site_label
_atom_site_type_symbol
_atom_site_fract_x
_atom_site_fract_y
_atom_site_fract_z
_atom_site_adp_type
_atom_site_U_iso_or_equiv
_atom_site_symmetry_multiplicity
_atom_site_occupancy
_atom_site_calc_flag
Ca1 Ca 0 0.3106(9) 0.25 Uiso 0.0116(28) 4 1 d
Al1 Al 0.3370(7) 0.0854(9) 0.1924(18) Uiso 0.0106(28) 8 1 d
Al2 Al 0.3788(7) 0.4414(10) 0.2581(16) Uiso 0.0132(28) 8 1 d
O1 O 0 0.0286(23) 0.25 Uiso 0.021(8) 4 1 d
O2 O 0.1155(11) 0.4486(14) 0.0653(27) Uiso 0.001(5) 8 1 d
O3 O 0.3817(10) 0.2535(17) 0.3517(28) Uiso 0.004(5) 8 1 d
O4 O 0.1952(5) 0.0570(7) 0.0829(14) Uiso 0.001(3) 8 1 d

loop_
_atom_type_symbol
_atom_type_oxidation_number
Al 3
Ca 2
O -2
